data_7720658
loop_
_publ_author_name
'Rezazgui, David'
'C&#xed;sa&#x159;ov&#xe1;, Ivana'
'&#x160;t&#x11b;pni&#x10d;ka, Petr'
'Schulz, Ji&#x159;&#xed;'

_publ_section_title
;
 Synthesis of hybrid phosphinoferrocene ligands bearing amine pendants and
 catalytic evaluation of their gold(I) complexes.
;
_journal_issue 13
_journal_name_full 'Dalton transactions (Cambridge, England : 2003)'
_journal_page_first 5397
_journal_page_last 5407
_journal_paper_doi 10.1039/d6dt00321d
_journal_volume 55
_journal_year 2026
_chemical_formula_moiety 'C24 H24 Fe N P'
_chemical_formula_sum 'C24 H24 Fe N P'
_chemical_formula_weight 413.26
_space_group_crystal_system monoclinic
_space_group_IT_number 14
_space_group_name_Hall '-P 2ybc'
_space_group_name_H-M_alt 'P 1 21/c 1'
_atom_sites_solution_hydrogens geom
_atom_sites_solution_primary direct
_atom_sites_solution_secondary difmap
_audit_creation_method SHELXL-2017/1
_audit_update_record
;
2025-12-18 deposited with the CCDC.	2026-03-09 downloaded from the CCDC.
;
_cell_angle_alpha 90
_cell_angle_beta 109.1750(10)
_cell_angle_gamma 90
_cell_formula_units_Z 4
_cell_length_a 15.0255(4)
_cell_length_b 11.5476(3)
_cell_length_c 12.0575(4)
_cell_measurement_reflns_used 9528
_cell_measurement_temperature 150(2)
_cell_measurement_theta_max 27.48
_cell_measurement_theta_min 3.99
_cell_volume 1976.01(10)
_computing_cell_refinement 'SAINT V8.40B (Bruker Nano, Inc., 2019)'
_computing_data_collection 'Bruker Instrument Service vV6.2.15'
_computing_data_reduction 'SAINT V8.40B (Bruker Nano, Inc., 2019)'
_computing_molecular_graphics 'PLATON (Spek, 2017)'
_computing_publication_material 'PLATON (Spek, 2017)'
_computing_structure_refinement 'SHELXL-2017 (Sheldrick, 2017)'
_computing_structure_solution 'SHELXT 2018 (Sheldrick, 2018)'
_diffrn_ambient_temperature 150(2)
_diffrn_measured_fraction_theta_full 0.996
_diffrn_measured_fraction_theta_max 0.996
_diffrn_measurement_device_type 'Bruker D8 VENTURE Kappa Duo'
_diffrn_measurement_method '\f and \w scans'
_diffrn_radiation_monochromator 'Quazar Mo multilayer optic'
_diffrn_radiation_source 'I\mS micro-focus sealed tube'
_diffrn_radiation_type MoK\a
_diffrn_radiation_wavelength 0.71073
_diffrn_reflns_av_R_equivalents 0.0182
_diffrn_reflns_av_unetI/netI 0.0132
_diffrn_reflns_Laue_measured_fraction_full 0.996
_diffrn_reflns_Laue_measured_fraction_max 0.996
_diffrn_reflns_limit_h_max 19
_diffrn_reflns_limit_h_min -19
_diffrn_reflns_limit_k_max 14
_diffrn_reflns_limit_k_min -14
_diffrn_reflns_limit_l_max 15
_diffrn_reflns_limit_l_min -15
_diffrn_reflns_number 30743
_diffrn_reflns_point_group_measured_fraction_full 0.996
_diffrn_reflns_point_group_measured_fraction_max 0.996
_diffrn_reflns_theta_full 25.242
_diffrn_reflns_theta_max 27.496
_diffrn_reflns_theta_min 2.274
_exptl_absorpt_coefficient_mu 0.852
_exptl_absorpt_correction_T_max 0.86
_exptl_absorpt_correction_T_min 0.81
_exptl_absorpt_correction_type multi-scan
_exptl_absorpt_process_details 'SADABS-2016/2 - Bruker AXS'
_exptl_crystal_colour orange
_exptl_crystal_density_diffrn 1.389
_exptl_crystal_description prism
_exptl_crystal_F_000 864
_exptl_crystal_size_max 0.29
_exptl_crystal_size_mid 0.28
_exptl_crystal_size_min 0.18
_refine_diff_density_max 0.306
_refine_diff_density_min -0.254
_refine_diff_density_rms 0.041
_refine_ls_extinction_method none
_refine_ls_goodness_of_fit_ref 1.054
_refine_ls_hydrogen_treatment constr
_refine_ls_matrix_type full
_refine_ls_number_parameters 246
_refine_ls_number_reflns 4529
_refine_ls_number_restraints 0
_refine_ls_restrained_S_all 1.054
_refine_ls_R_factor_all 0.0229
_refine_ls_R_factor_gt 0.0221
_refine_ls_shift/su_max 0.001
_refine_ls_shift/su_mean 0.000
_refine_ls_structure_factor_coef Fsqd
_refine_ls_weighting_details 'w=1/[\s^2^(Fo^2^)+(0.0282P)^2^+0.8467P] where P=(Fo^2^+2Fc^2^)/3'
_refine_ls_weighting_scheme calc
_refine_ls_wR_factor_gt 0.0597
_refine_ls_wR_factor_ref 0.0604
_reflns_Friedel_coverage 0.000
_reflns_number_gt 4377
_reflns_number_total 4529
_reflns_threshold_expression 'I > 2\s(I)'
_cod_data_source_file d6dt00321d3.cif
_cod_data_source_block dr401
_cod_depositor_comments 'Adding full bibliography for 7720642--7720664.cif.'
_cod_original_sg_symbol_H-M 'P 21/c'
_cod_database_code 7720658
_shelx_shelxl_version_number 2017/1
_shelx_space_group_comment
;
The symmetry employed for this shelxl refinement is uniquely defined
by the following loop, which should always be used as a source of
symmetry information in preference to the above space-group names.
They are only intended as comments.
;
_shelx_estimated_absorpt_t_min 0.790
_shelx_estimated_absorpt_t_max 0.862

loop_
_space_group_symop_operation_xyz
'x, y, z'
'-x, y+1/2, -z+1/2'
'-x, -y, -z'
'x, -y-1/2, z-1/2'

loop_
_atom_site_label
_atom_site_type_symbol
_atom_site_fract_x
_atom_site_fract_y
_atom_site_fract_z
_atom_site_U_iso_or_equiv
_atom_site_adp_type
_atom_site_occupancy
_atom_site_site_symmetry_order
_atom_site_calc_flag
_atom_site_refinement_flags_posn
_atom_site_refinement_flags_adp
_atom_site_refinement_flags_occupancy
_atom_site_disorder_assembly
_atom_site_disorder_group
Fe1 Fe 0.16164(2) 0.48977(2) 0.21780(2) 0.01863(6) Uani 1 1 d . . . . .
P1 P 0.30095(2) 0.28587(2) 0.39234(2) 0.01920(7) Uani 1 1 d . . . . .
N1 N 0.12849(7) 0.63089(9) 0.42809(9) 0.0259(2) Uani 1 1 d . . . . .
C1 C 0.16138(8) 0.62606(9) 0.33273(10) 0.0213(2) Uani 1 1 d . . . . .
C2 C 0.25469(8) 0.59640(10) 0.33601(11) 0.0246(2) Uani 1 1 d . . . . .
H2 H 0.304323 0.570973 0.403258 0.030 Uiso 1 1 calc R U . . .
C3 C 0.26054(9) 0.61148(11) 0.22119(12) 0.0306(3) Uani 1 1 d . . . . .
H3 H 0.315024 0.599656 0.199152 0.037 Uiso 1 1 calc R U . . .
C4 C 0.17082(10) 0.64718(11) 0.14572(11) 0.0312(3) Uani 1 1 d . . . . .
H4 H 0.154657 0.663377 0.064241 0.037 Uiso 1 1 calc R U . . .
C5 C 0.10901(9) 0.65455(10) 0.21355(10) 0.0258(2) Uani 1 1 d . . . . .
H5 H 0.044180 0.674895 0.184561 0.031 Uiso 1 1 calc R U . . .
C6 C 0.20029(8) 0.32197(9) 0.26534(10) 0.0201(2) Uani 1 1 d . . . . .
C7 C 0.19497(8) 0.34140(10) 0.14559(10) 0.0244(2) Uani 1 1 d . . . . .
H7 H 0.244991 0.331593 0.114553 0.029 Uiso 1 1 calc R U . . .
C8 C 0.10159(9) 0.37797(11) 0.08151(11) 0.0289(3) Uani 1 1 d . . . . .
H8 H 0.078728 0.396712 0.000306 0.035 Uiso 1 1 calc R U . . .
C9 C 0.04845(8) 0.38164(10) 0.15962(12) 0.0281(3) Uani 1 1 d . . . . .
H9 H -0.015905 0.403276 0.139625 0.034 Uiso 1 1 calc R U . . .
C10 C 0.10842(8) 0.34724(10) 0.27319(11) 0.0232(2) Uani 1 1 d . . . . .
H10 H 0.090988 0.341899 0.341954 0.028 Uiso 1 1 calc R U . . .
C11 C 0.29641(8) 0.12741(10) 0.39987(9) 0.0199(2) Uani 1 1 d . . . . .
C12 C 0.22015(8) 0.05959(11) 0.33516(10) 0.0259(2) Uani 1 1 d . . . . .
H12 H 0.167765 0.094823 0.278119 0.031 Uiso 1 1 calc R U . . .
C13 C 0.22045(9) -0.05951(11) 0.35376(12) 0.0307(3) Uani 1 1 d . . . . .
H13 H 0.168062 -0.104921 0.309643 0.037 Uiso 1 1 calc R U . . .
C14 C 0.29649(10) -0.11210(11) 0.43601(12) 0.0308(3) Uani 1 1 d . . . . .
H14 H 0.296208 -0.193315 0.448440 0.037 Uiso 1 1 calc R U . . .
C15 C 0.37308(10) -0.04607(12) 0.50024(12) 0.0311(3) Uani 1 1 d . . . . .
H15 H 0.425766 -0.082034 0.556092 0.037 Uiso 1 1 calc R U . . .
C16 C 0.37260(8) 0.07266(11) 0.48278(10) 0.0265(2) Uani 1 1 d . . . . .
H16 H 0.424919 0.117609 0.527906 0.032 Uiso 1 1 calc R U . . .
C17 C 0.39953(8) 0.30269(10) 0.33511(10) 0.0212(2) Uani 1 1 d . . . . .
C18 C 0.42074(8) 0.22342(11) 0.26015(11) 0.0266(2) Uani 1 1 d . . . . .
H18 H 0.381088 0.158174 0.232722 0.032 Uiso 1 1 calc R U . . .
C19 C 0.49936(9) 0.23903(12) 0.22521(12) 0.0318(3) Uani 1 1 d . . . . .
H19 H 0.513201 0.184224 0.174417 0.038 Uiso 1 1 calc R U . . .
C20 C 0.55767(9) 0.33400(13) 0.26400(12) 0.0330(3) Uani 1 1 d . . . . .
H20 H 0.611537 0.344203 0.240301 0.040 Uiso 1 1 calc R U . . .
C21 C 0.53689(9) 0.41401(12) 0.33760(13) 0.0347(3) Uani 1 1 d . . . . .
H21 H 0.576198 0.479760 0.363804 0.042 Uiso 1 1 calc R U . . .
C22 C 0.45850(8) 0.39815(11) 0.37316(12) 0.0293(3) Uani 1 1 d . . . . .
H22 H 0.444987 0.453117 0.424053 0.035 Uiso 1 1 calc R U . . .
C23 C 0.18662(11) 0.57172(13) 0.53346(11) 0.0374(3) Uani 1 1 d . . . . .
H23A H 0.188262 0.488711 0.517353 0.045 Uiso 1 1 calc R U . . .
H23B H 0.160024 0.583511 0.596725 0.045 Uiso 1 1 calc R U . . .
H23C H 0.250758 0.603083 0.557317 0.045 Uiso 1 1 calc R U . . .
C24 C 0.02853(9) 0.60708(12) 0.40145(13) 0.0332(3) Uani 1 1 d . . . . .
H24A H -0.007999 0.655808 0.335716 0.040 Uiso 1 1 calc R U . . .
H24B H 0.010146 0.624059 0.470560 0.040 Uiso 1 1 calc R U . . .
H24C H 0.016140 0.525328 0.380140 0.040 Uiso 1 1 calc R U . . .

loop_
_atom_site_aniso_label
_atom_site_aniso_U_11
_atom_site_aniso_U_22
_atom_site_aniso_U_33
_atom_site_aniso_U_23
_atom_site_aniso_U_13
_atom_site_aniso_U_12
Fe1 0.01907(9) 0.01604(9) 0.01988(9) -0.00081(5) 0.00518(6) -0.00211(5)
P1 0.01945(13) 0.01790(14) 0.02000(14) -0.00213(10) 0.00613(10) -0.00084(10)
N1 0.0304(5) 0.0232(5) 0.0247(5) -0.0008(4) 0.0099(4) 0.0033(4)
C1 0.0243(5) 0.0144(5) 0.0234(5) -0.0017(4) 0.0053(4) -0.0016(4)
C2 0.0221(5) 0.0209(5) 0.0287(6) -0.0048(4) 0.0054(4) -0.0046(4)
C3 0.0330(6) 0.0258(6) 0.0377(7) -0.0055(5) 0.0181(5) -0.0118(5)
C4 0.0471(7) 0.0210(6) 0.0260(6) 0.0022(5) 0.0128(5) -0.0070(5)
C5 0.0307(6) 0.0167(5) 0.0257(6) 0.0018(4) 0.0036(5) 0.0005(4)
C6 0.0207(5) 0.0165(5) 0.0228(5) -0.0021(4) 0.0065(4) -0.0009(4)
C7 0.0278(6) 0.0220(5) 0.0228(5) -0.0040(4) 0.0074(4) 0.0002(4)
C8 0.0315(6) 0.0228(6) 0.0250(6) -0.0044(4) -0.0007(5) -0.0020(5)
C9 0.0194(5) 0.0204(5) 0.0389(7) -0.0023(5) 0.0019(5) -0.0029(4)
C10 0.0210(5) 0.0172(5) 0.0320(6) -0.0008(4) 0.0096(4) -0.0025(4)
C11 0.0225(5) 0.0195(5) 0.0194(5) -0.0012(4) 0.0090(4) -0.0009(4)
C12 0.0249(5) 0.0253(6) 0.0258(6) -0.0008(4) 0.0059(4) -0.0038(4)
C13 0.0361(7) 0.0258(6) 0.0326(6) -0.0052(5) 0.0143(5) -0.0108(5)
C14 0.0455(7) 0.0195(6) 0.0343(6) 0.0014(5) 0.0226(6) -0.0010(5)
C15 0.0357(7) 0.0275(6) 0.0307(6) 0.0071(5) 0.0118(5) 0.0067(5)
C16 0.0256(6) 0.0257(6) 0.0256(5) 0.0007(5) 0.0049(4) -0.0013(5)
C17 0.0179(5) 0.0206(5) 0.0238(5) 0.0020(4) 0.0050(4) 0.0005(4)
C18 0.0254(6) 0.0265(6) 0.0287(6) -0.0020(5) 0.0099(5) -0.0004(5)
C19 0.0285(6) 0.0395(7) 0.0299(6) 0.0027(5) 0.0128(5) 0.0059(5)
C20 0.0208(5) 0.0442(8) 0.0347(7) 0.0138(6) 0.0102(5) 0.0032(5)
C21 0.0224(6) 0.0323(7) 0.0476(8) 0.0054(6) 0.0088(5) -0.0053(5)
C22 0.0222(5) 0.0250(6) 0.0393(7) -0.0029(5) 0.0082(5) -0.0020(5)
C23 0.0460(8) 0.0422(8) 0.0227(6) 0.0016(5) 0.0096(5) 0.0074(6)
C24 0.0333(7) 0.0267(6) 0.0450(7) 0.0053(5) 0.0203(6) 0.0067(5)

loop_
_atom_type_symbol
_atom_type_description
_atom_type_scat_dispersion_real
_atom_type_scat_dispersion_imag
_atom_type_scat_source
C C 0.0033 0.0016 'International Tables Vol C Tables 4.2.6.8 and 6.1.1.4'
H H 0.0000 0.0000 'International Tables Vol C Tables 4.2.6.8 and 6.1.1.4'
Fe Fe 0.3463 0.8444 'International Tables Vol C Tables 4.2.6.8 and 6.1.1.4'
N N 0.0061 0.0033 'International Tables Vol C Tables 4.2.6.8 and 6.1.1.4'
P P 0.1023 0.0942 'International Tables Vol C Tables 4.2.6.8 and 6.1.1.4'

loop_
_geom_angle_atom_site_label_1
_geom_angle_atom_site_label_2
_geom_angle_atom_site_label_3
_geom_angle
_geom_angle_site_symmetry_1
_geom_angle_site_symmetry_3
_geom_angle_publ_flag
C3 Fe1 C10 156.09(5) . . ?
C3 Fe1 C4 40.71(6) . . ?
C10 Fe1 C4 161.69(5) . . ?
C3 Fe1 C9 161.83(5) . . ?
C10 Fe1 C9 40.97(5) . . ?
C4 Fe1 C9 124.38(5) . . ?
C3 Fe1 C2 40.89(5) . . ?
C10 Fe1 C2 120.64(5) . . ?
C4 Fe1 C2 68.55(5) . . ?
C9 Fe1 C2 155.38(5) . . ?
C3 Fe1 C6 120.60(5) . . ?
C10 Fe1 C6 41.39(4) . . ?
C4 Fe1 C6 155.42(5) . . ?
C9 Fe1 C6 69.21(5) . . ?
C2 Fe1 C6 107.93(5) . . ?
C3 Fe1 C8 125.22(5) . . ?
C10 Fe1 C8 68.73(5) . . ?
C4 Fe1 C8 107.05(5) . . ?
C9 Fe1 C8 40.66(5) . . ?
C2 Fe1 C8 162.98(5) . . ?
C6 Fe1 C8 68.82(5) . . ?
C3 Fe1 C5 68.51(5) . . ?
C10 Fe1 C5 124.56(5) . . ?
C4 Fe1 C5 40.81(5) . . ?
C9 Fe1 C5 106.72(5) . . ?
C2 Fe1 C5 68.27(5) . . ?
C6 Fe1 C5 162.50(5) . . ?
C8 Fe1 C5 119.90(5) . . ?
C3 Fe1 C7 107.82(5) . . ?
C10 Fe1 C7 69.02(5) . . ?
C4 Fe1 C7 120.15(5) . . ?
C9 Fe1 C7 68.65(5) . . ?
C2 Fe1 C7 126.16(5) . . ?
C6 Fe1 C7 40.97(4) . . ?
C8 Fe1 C7 40.61(5) . . ?
C5 Fe1 C7 154.96(5) . . ?
C3 Fe1 C1 68.19(5) . . ?
C10 Fe1 C1 107.67(5) . . ?
C4 Fe1 C1 68.15(5) . . ?
C9 Fe1 C1 120.28(5) . . ?
C2 Fe1 C1 40.37(4) . . ?
C6 Fe1 C1 125.89(4) . . ?
C8 Fe1 C1 154.91(5) . . ?
C5 Fe1 C1 40.31(4) . . ?
C7 Fe1 C1 163.35(5) . . ?
C6 P1 C11 103.71(5) . . ?
C6 P1 C17 102.13(5) . . ?
C11 P1 C17 99.89(5) . . ?
C1 N1 C23 115.34(10) . . ?
C1 N1 C24 115.49(10) . . ?
C23 N1 C24 112.59(11) . . ?
N1 C1 C2 126.61(10) . . ?
N1 C1 C5 126.29(11) . . ?
C2 C1 C5 107.06(10) . . ?
N1 C1 Fe1 130.77(8) . . ?
C2 C1 Fe1 67.93(6) . . ?
C5 C1 Fe1 68.23(6) . . ?
C3 C2 C1 108.42(11) . . ?
C3 C2 Fe1 69.11(7) . . ?
C1 C2 Fe1 71.70(6) . . ?
C3 C2 H2 125.8 . . ?
C1 C2 H2 125.8 . . ?
Fe1 C2 H2 125.0 . . ?
C4 C3 C2 108.05(11) . . ?
C4 C3 Fe1 69.76(7) . . ?
C2 C3 Fe1 70.00(7) . . ?
C4 C3 H3 126.0 . . ?
C2 C3 H3 126.0 . . ?
Fe1 C3 H3 125.8 . . ?
C3 C4 C5 108.06(11) . . ?
C3 C4 Fe1 69.53(7) . . ?
C5 C4 Fe1 70.19(7) . . ?
C3 C4 H4 126.0 . . ?
C5 C4 H4 126.0 . . ?
Fe1 C4 H4 125.9 . . ?
C4 C5 C1 108.35(11) . . ?
C4 C5 Fe1 68.99(7) . . ?
C1 C5 Fe1 71.46(6) . . ?
C4 C5 H5 125.8 . . ?
C1 C5 H5 125.8 . . ?
Fe1 C5 H5 125.3 . . ?
C7 C6 C10 107.18(10) . . ?
C7 C6 P1 129.82(9) . . ?
C10 C6 P1 122.78(9) . . ?
C7 C6 Fe1 69.77(6) . . ?
C10 C6 Fe1 68.79(6) . . ?
P1 C6 Fe1 122.33(6) . . ?
C8 C7 C6 108.11(10) . . ?
C8 C7 Fe1 69.49(7) . . ?
C6 C7 Fe1 69.25(6) . . ?
C8 C7 H7 125.9 . . ?
C6 C7 H7 125.9 . . ?
Fe1 C7 H7 126.9 . . ?
C9 C8 C7 108.47(11) . . ?
C9 C8 Fe1 69.23(7) . . ?
C7 C8 Fe1 69.91(7) . . ?
C9 C8 H8 125.8 . . ?
C7 C8 H8 125.8 . . ?
Fe1 C8 H8 126.7 . . ?
C8 C9 C10 108.22(10) . . ?
C8 C9 Fe1 70.11(7) . . ?
C10 C9 Fe1 69.38(6) . . ?
C8 C9 H9 125.9 . . ?
C10 C9 H9 125.9 . . ?
Fe1 C9 H9 126.2 . . ?
C9 C10 C6 108.02(10) . . ?
C9 C10 Fe1 69.65(7) . . ?
C6 C10 Fe1 69.82(6) . . ?
C9 C10 H10 126.0 . . ?
C6 C10 H10 126.0 . . ?
Fe1 C10 H10 126.1 . . ?
C12 C11 C16 118.34(11) . . ?
C12 C11 P1 124.69(9) . . ?
C16 C11 P1 116.81(8) . . ?
C13 C12 C11 120.35(11) . . ?
C13 C12 H12 119.8 . . ?
C11 C12 H12 119.8 . . ?
C14 C13 C12 120.46(11) . . ?
C14 C13 H13 119.8 . . ?
C12 C13 H13 119.8 . . ?
C13 C14 C15 119.86(12) . . ?
C13 C14 H14 120.1 . . ?
C15 C14 H14 120.1 . . ?
C14 C15 C16 119.82(12) . . ?
C14 C15 H15 120.1 . . ?
C16 C15 H15 120.1 . . ?
C15 C16 C11 121.16(11) . . ?
C15 C16 H16 119.4 . . ?
C11 C16 H16 119.4 . . ?
C22 C17 C18 118.45(11) . . ?
C22 C17 P1 117.61(9) . . ?
C18 C17 P1 123.89(9) . . ?
C19 C18 C17 120.60(12) . . ?
C19 C18 H18 119.7 . . ?
C17 C18 H18 119.7 . . ?
C20 C19 C18 120.42(13) . . ?
C20 C19 H19 119.8 . . ?
C18 C19 H19 119.8 . . ?
C19 C20 C21 119.56(12) . . ?
C19 C20 H20 120.2 . . ?
C21 C20 H20 120.2 . . ?
C20 C21 C22 120.07(12) . . ?
C20 C21 H21 120.0 . . ?
C22 C21 H21 120.0 . . ?
C21 C22 C17 120.90(12) . . ?
C21 C22 H22 119.6 . . ?
C17 C22 H22 119.6 . . ?
N1 C23 H23A 109.5 . . ?
N1 C23 H23B 109.5 . . ?
H23A C23 H23B 109.5 . . ?
N1 C23 H23C 109.5 . . ?
H23A C23 H23C 109.5 . . ?
H23B C23 H23C 109.5 . . ?
N1 C24 H24A 109.5 . . ?
N1 C24 H24B 109.5 . . ?
H24A C24 H24B 109.5 . . ?
N1 C24 H24C 109.5 . . ?
H24A C24 H24C 109.5 . . ?
H24B C24 H24C 109.5 . . ?

loop_
_geom_bond_atom_site_label_1
_geom_bond_atom_site_label_2
_geom_bond_distance
_geom_bond_site_symmetry_2
_geom_bond_publ_flag
Fe1 C3 2.0359(12) . ?
Fe1 C10 2.0359(11) . ?
Fe1 C4 2.0389(12) . ?
Fe1 C9 2.0396(12) . ?
Fe1 C2 2.0478(11) . ?
Fe1 C6 2.0498(11) . ?
Fe1 C8 2.0512(12) . ?
Fe1 C5 2.0549(12) . ?
Fe1 C7 2.0568(12) . ?
Fe1 C1 2.0979(11) . ?
P1 C6 1.8124(11) . ?
P1 C11 1.8344(12) . ?
P1 C17 1.8383(12) . ?
N1 C1 1.3937(15) . ?
N1 C23 1.4543(16) . ?
N1 C24 1.4552(16) . ?
C1 C2 1.4311(16) . ?
C1 C5 1.4316(16) . ?
C2 C3 1.4264(18) . ?
C2 H2 0.9500 . ?
C3 C4 1.4175(19) . ?
C3 H3 0.9500 . ?
C4 C5 1.4275(18) . ?
C4 H4 0.9500 . ?
C5 H5 0.9500 . ?
C6 C7 1.4372(16) . ?
C6 C10 1.4441(15) . ?
C7 C8 1.4255(17) . ?
C7 H7 0.9500 . ?
C8 C9 1.4213(19) . ?
C8 H8 0.9500 . ?
C9 C10 1.4264(17) . ?
C9 H9 0.9500 . ?
C10 H10 0.9500 . ?
C11 C12 1.3956(16) . ?
C11 C16 1.3993(16) . ?
C12 C13 1.3933(18) . ?
C12 H12 0.9500 . ?
C13 C14 1.3833(19) . ?
C13 H13 0.9500 . ?
C14 C15 1.3856(19) . ?
C14 H14 0.9500 . ?
C15 C16 1.3867(18) . ?
C15 H15 0.9500 . ?
C16 H16 0.9500 . ?
C17 C22 1.3942(16) . ?
C17 C18 1.3948(16) . ?
C18 C19 1.3901(17) . ?
C18 H18 0.9500 . ?
C19 C20 1.386(2) . ?
C19 H19 0.9500 . ?
C20 C21 1.386(2) . ?
C20 H20 0.9500 . ?
C21 C22 1.3915(18) . ?
C21 H21 0.9500 . ?
C22 H22 0.9500 . ?
C23 H23A 0.9800 . ?
C23 H23B 0.9800 . ?
C23 H23C 0.9800 . ?
C24 H24A 0.9800 . ?
C24 H24B 0.9800 . ?
C24 H24C 0.9800 . ?
